data_4321395
loop_
_publ_author_name
'Rodolphe Cl\'erac'
'F. Albert Cotton'
'Lee M. Daniels'
'Jiande Gu'
'Carlos A. Murillo'
'Hong-Cai Zhou'

_publ_section_title
;
 An Infinite Zigzag Chain and the First Linear Chain of Four Copper Atoms;
 Still No Copper-Copper Bonding
;
_journal_name_full 'Inorganic Chemistry'
_journal_page_first 4488
_journal_page_last 4493
_journal_paper_doi 10.1021/ic000208l
_journal_volume 39
_journal_year 2000
_chemical_compound_source symthesis
_chemical_formula_analytical 'not measured'
_chemical_formula_moiety 'Cu3 (C17 H16 N3)2 (Cu Cl2),(C4 H8 O)'
_chemical_formula_structural 'Cu3 (DPhIP)2 (CuCl2),THF'
_chemical_formula_sum 'C38 H40 Cl2 Cu4 N6 O'
_chemical_formula_weight 921.82
_chemical_melting_point ?
_space_group_IT_number 14
_symmetry_cell_setting monoclinic
_symmetry_space_group_name_Hall '-P 2yn'
_symmetry_space_group_name_H-M 'P 1 21/n 1'
_atom_sites_solution_hydrogens geom
_atom_sites_solution_primary direct
_atom_sites_solution_secondary difmap
_audit_creation_method SHELXL
_cell_angle_alpha 90.00
_cell_angle_beta 95.062(14)
_cell_angle_gamma 90.00
_cell_formula_units_Z 4
_cell_length_a 13.875(3)
_cell_length_b 8.6423(13)
_cell_length_c 31.850(4)
_cell_measurement_reflns_used 250
_cell_measurement_temperature 213(2)
_cell_measurement_theta_max 20.8
_cell_measurement_theta_min 9.05
_cell_volume 3804.3(11)
_computing_cell_refinement 'MADNES (Enraf-Nonius, 1989)'
_computing_data_collection 'MADNES (Enraf-Nonius, 1989)'
_computing_data_reduction 'PROCOR (Kabsch, 1988)'
_computing_molecular_graphics 'SHELXTL V.5 (Siemens, 1994)'
_computing_publication_material CIFTAB
_computing_structure_refinement 'SHELXL-93 (Sheldrick, 1993)'
_computing_structure_solution 'SHELXTL V.5 (Siemens, 1994)'
_diffrn_ambient_temperature 213(2)
_diffrn_measurement_device 'Nonius FAST area detector'
_diffrn_measurement_method 'Ellipsoid-mask fitting'
_diffrn_radiation_monochromator graphite
_diffrn_radiation_source 'fine-focus sealed tube'
_diffrn_radiation_type MoK\a
_diffrn_radiation_wavelength 0.71073
_diffrn_reflns_av_R_equivalents 0.0439
_diffrn_reflns_av_sigmaI/netI 0.0386
_diffrn_reflns_limit_h_max 15
_diffrn_reflns_limit_h_min -16
_diffrn_reflns_limit_k_max 9
_diffrn_reflns_limit_k_min -9
_diffrn_reflns_limit_l_max 28
_diffrn_reflns_limit_l_min -35
_diffrn_reflns_number 15219
_diffrn_reflns_theta_max 24.92
_diffrn_reflns_theta_min 2.32
_diffrn_standards_decay_% none
_diffrn_standards_interval_count none
_diffrn_standards_interval_time none
_diffrn_standards_number none
_exptl_absorpt_coefficient_mu 2.385
_exptl_absorpt_correction_T_max 0.56
_exptl_absorpt_correction_T_min 0.44
_exptl_absorpt_correction_type multi-scan
_exptl_crystal_colour yellow
_exptl_crystal_density_diffrn 1.609
_exptl_crystal_density_meas ?
_exptl_crystal_density_method 'not measured'
_exptl_crystal_description prism
_exptl_crystal_F_000 1872
_exptl_crystal_size_max 0.36
_exptl_crystal_size_mid 0.33
_exptl_crystal_size_min 0.24
_refine_diff_density_max 1.057
_refine_diff_density_min -0.938
_refine_diff_density_rms 0.097
_refine_ls_extinction_method none
_refine_ls_goodness_of_fit_all 1.089
_refine_ls_goodness_of_fit_obs 1.111
_refine_ls_hydrogen_treatment mixed
_refine_ls_matrix_type full
_refine_ls_number_parameters 612
_refine_ls_number_reflns 5924
_refine_ls_number_restraints 0
_refine_ls_restrained_S_all 1.113
_refine_ls_restrained_S_obs 1.111
_refine_ls_R_factor_all 0.0640
_refine_ls_R_factor_obs 0.0496
_refine_ls_shift/esd_max -0.044
_refine_ls_shift/esd_mean 0.001
_refine_ls_structure_factor_coef Fsqd
_refine_ls_weighting_details 'w=1/[\s^2^(Fo^2^)+(0.0342P)^2^+16.4739P] where P=(Fo^2^+2Fc^2^)/3'
_refine_ls_weighting_scheme calc
_refine_ls_wR_factor_all 0.1219
_refine_ls_wR_factor_obs 0.1100
_reflns_number_observed 4950
_reflns_number_total 5926
_reflns_observed_criterion >2sigma(I)
_cod_data_source_file ic000208l_3.cif
_cod_data_source_block cmpd_2-THF
_cod_depositor_comments
;
The following automatic conversions were performed:

'_chemical_melting_point' value 'not measured' was changed to '?' -
the value is undefined or not given.

Automatic conversion script
Id: cif_fix_values 1646 2011-03-28 12:23:43Z adriana 

The following automatic conversions were performed:

'_exptl_crystal_density_meas' value 'not measured' was changed to '?'
- the value is perceived as not measured.

Automatic conversion script
Id: cif_fix_values 3008 2015-01-20 13:52:24Z robertas 

The following automatic conversions were performed:

'_refine_ls_weighting_scheme' value 'calc
w=1/[\s^2^(Fo^2^)+(0.0342P)^2^+16.4739P] where P=(Fo^2^+2Fc^2^)/3'
was changed to 'calc'. New tag '_refine_ls_weighting_details' was
created. The value of the new tag was set to
'w=1/[\s^2^(Fo^2^)+(0.0342P)^2^+16.4739P] where P=(Fo^2^+2Fc^2^)/3'.

Automatic conversion script
Id: cif_fix_values 3143 2015-03-26 13:38:13Z robertas 
;
_cod_original_cell_volume 3804.4(11)
_cod_database_code 4321395

loop_
_symmetry_equiv_pos_as_xyz
'x, y, z'
'-x+1/2, y+1/2, -z+1/2'
'-x, -y, -z'
'x-1/2, -y-1/2, z-1/2'

loop_
_atom_site_aniso_label
_atom_site_aniso_U_11
_atom_site_aniso_U_22
_atom_site_aniso_U_33
_atom_site_aniso_U_23
_atom_site_aniso_U_13
_atom_site_aniso_U_12
Cu1 0.0297(3) 0.0398(4) 0.0241(3) 0.0109(3) -0.0002(2) -0.0012(3)
Cu2 0.0293(3) 0.0338(3) 0.0201(3) 0.0081(2) -0.0010(2) -0.0023(3)
Cu3 0.0390(4) 0.0649(5) 0.0295(4) 0.0206(3) -0.0085(3) -0.0185(3)
Cu4 0.0675(5) 0.0404(4) 0.0405(4) 0.0018(3) -0.0030(3) 0.0034(4)
Cl1 0.0652(9) 0.0319(7) 0.0330(7) -0.0040(6) 0.0025(6) 0.0076(6)
Cl2 0.0679(10) 0.0485(9) 0.0436(8) -0.0037(7) -0.0072(7) 0.0037(7)
N1 0.029(2) 0.022(2) 0.024(2) 0.001(2) 0.004(2) -0.001(2)
N2 0.026(2) 0.028(2) 0.022(2) 0.004(2) 0.001(2) -0.003(2)
N3 0.034(2) 0.039(2) 0.023(2) 0.004(2) 0.000(2) -0.002(2)
N4 0.030(2) 0.025(2) 0.017(2) -0.002(2) -0.002(2) -0.001(2)
N5 0.027(2) 0.028(2) 0.018(2) 0.003(2) 0.002(2) -0.001(2)
N6 0.030(2) 0.040(2) 0.025(2) 0.009(2) 0.002(2) -0.004(2)
C1 0.029(2) 0.035(3) 0.019(2) 0.001(2) 0.000(2) 0.000(2)
C2 0.038(3) 0.036(3) 0.037(3) -0.006(2) 0.005(2) -0.007(2)
C3 0.033(3) 0.063(4) 0.057(4) -0.011(3) 0.008(3) 0.006(3)
C4 0.034(3) 0.064(4) 0.051(4) -0.007(3) 0.008(3) -0.013(3)
C5 0.051(4) 0.044(4) 0.044(3) 0.003(3) 0.003(3) -0.018(3)
C6 0.038(3) 0.036(3) 0.036(3) -0.003(2) -0.002(2) -0.002(3)
C7 0.034(3) 0.023(2) 0.021(2) -0.001(2) 0.003(2) 0.006(2)
C8 0.037(3) 0.053(4) 0.033(3) 0.021(3) -0.005(2) -0.007(3)
C9 0.046(3) 0.062(4) 0.046(4) 0.028(3) 0.002(3) -0.003(3)
C10 0.037(3) 0.037(3) 0.036(3) 0.016(3) -0.003(2) 0.002(2)
C11 0.031(2) 0.026(2) 0.023(2) 0.003(2) 0.005(2) 0.004(2)
C12 0.027(2) 0.040(3) 0.030(3) 0.014(2) 0.001(2) 0.000(2)
C13 0.048(3) 0.043(3) 0.046(4) 0.000(3) -0.005(3) 0.000(3)
C14 0.041(3) 0.058(4) 0.061(4) 0.007(4) -0.004(3) 0.012(3)
C15 0.038(3) 0.067(4) 0.047(4) 0.011(3) -0.008(3) -0.008(3)
C16 0.050(4) 0.059(4) 0.039(3) -0.001(3) -0.007(3) -0.004(3)
C17 0.042(3) 0.044(3) 0.032(3) 0.002(3) -0.002(2) 0.003(3)
C18 0.034(3) 0.022(2) 0.021(2) 0.003(2) 0.000(2) -0.003(2)
C19 0.036(3) 0.030(3) 0.028(3) -0.002(2) 0.001(2) -0.001(2)
C20 0.031(3) 0.040(3) 0.049(4) 0.009(3) -0.001(3) 0.008(3)
C21 0.036(3) 0.058(4) 0.031(3) 0.009(3) -0.009(2) -0.005(3)
C22 0.047(3) 0.056(4) 0.030(3) -0.005(3) -0.005(3) -0.005(3)
C23 0.036(3) 0.040(3) 0.028(3) -0.005(2) 0.000(2) -0.003(3)
C24 0.033(2) 0.023(2) 0.016(2) 0.003(2) 0.001(2) 0.001(2)
C25 0.040(3) 0.036(3) 0.020(3) 0.008(2) 0.002(2) -0.005(2)
C26 0.037(3) 0.044(3) 0.028(3) 0.009(3) 0.006(2) 0.000(2)
C27 0.037(3) 0.047(3) 0.026(3) 0.005(3) 0.005(2) -0.003(3)
C28 0.036(3) 0.025(2) 0.019(2) 0.004(2) 0.002(2) 0.001(2)
C29 0.029(3) 0.057(4) 0.022(3) 0.007(2) 0.000(2) -0.006(2)
C30 0.039(3) 0.060(4) 0.076(5) 0.006(4) 0.010(3) 0.003(3)
C31 0.045(4) 0.103(7) 0.073(5) 0.006(5) 0.018(4) 0.021(5)
C32 0.043(4) 0.116(7) 0.052(4) -0.003(4) 0.009(3) -0.026(4)
C33 0.060(4) 0.078(5) 0.055(4) -0.008(4) 0.008(3) -0.030(4)
C34 0.046(3) 0.055(4) 0.047(4) -0.004(3) 0.014(3) -0.009(3)
O1S 0.100(4) 0.113(5) 0.107(5) -0.051(4) -0.009(4) 0.038(4)
C1S 0.071(5) 0.091(6) 0.052(4) 0.000(4) 0.012(4) 0.017(4)
C2S 0.084(5) 0.069(5) 0.057(5) 0.003(4) 0.008(4) -0.001(4)
C3S 0.100(7) 0.083(6) 0.107(8) -0.032(6) -0.028(6) 0.040(6)
C4S 0.088(6) 0.174(11) 0.108(8) -0.067(8) -0.036(6) 0.053(7)

loop_
_atom_site_label
_atom_site_type_symbol
_atom_site_fract_x
_atom_site_fract_y
_atom_site_fract_z
_atom_site_U_iso_or_equiv
_atom_site_thermal_displace_type
_atom_site_occupancy
_atom_site_calc_flag
_atom_site_refinement_flags
_atom_site_disorder_group
Cu1 Cu 0.76040(4) 0.07336(7) 0.16726(2) 0.0313(2) Uani 1 d . .
Cu2 Cu 0.58858(4) 0.09266(7) 0.15068(2) 0.0279(2) Uani 1 d . .
Cu3 Cu 0.43262(5) 0.00741(9) 0.11928(2) 0.0451(2) Uani 1 d . .
Cu4 Cu 0.63230(6) -0.18203(8) 0.10757(2) 0.0499(2) Uani 1 d . .
Cl1 Cl 0.78320(11) -0.1845(2) 0.12881(4) 0.0435(3) Uani 1 d . .
Cl2 Cl 0.48728(12) -0.2349(2) 0.08379(5) 0.0540(4) Uani 1 d . .
N1 N 0.7699(3) 0.2208(4) 0.12242(12) 0.0249(8) Uani 1 d . .
N2 N 0.6084(3) 0.2088(4) 0.10147(12) 0.0253(8) Uani 1 d . .
N3 N 0.4504(3) 0.1630(5) 0.07750(12) 0.0321(9) Uani 1 d . .
N4 N 0.7302(3) -0.0051(4) 0.22119(11) 0.0242(8) Uani 1 d . .
N5 N 0.5680(3) -0.0210(4) 0.20048(11) 0.0245(8) Uani 1 d . .
N6 N 0.4096(3) -0.0541(5) 0.17552(12) 0.0320(9) Uani 1 d . .
C1 C 0.8649(3) 0.2782(6) 0.11844(14) 0.0279(10) Uani 1 d . .
C2 C 0.9380(4) 0.1737(7) 0.1126(2) 0.0368(12) Uani 1 d . .
C3 C 1.0317(4) 0.2239(8) 0.1096(2) 0.051(2) Uani 1 d . .
C4 C 1.0537(4) 0.3805(8) 0.1133(2) 0.049(2) Uani 1 d . .
C5 C 0.9821(4) 0.4840(7) 0.1200(2) 0.0465(15) Uani 1 d . .
C6 C 0.8881(4) 0.4345(7) 0.1226(2) 0.0372(13) Uani 1 d . .
C7 C 0.6981(3) 0.2659(5) 0.09624(14) 0.0260(10) Uani 1 d . .
C8 C 0.7114(4) 0.3797(7) 0.0609(2) 0.0415(14) Uani 1 d . .
C9 C 0.6386(4) 0.3569(8) 0.0240(2) 0.051(2) Uani 1 d . .
C10 C 0.5388(4) 0.3490(7) 0.0373(2) 0.0371(12) Uani 1 d . .
C11 C 0.5303(3) 0.2364(5) 0.07281(14) 0.0263(10) Uani 1 d . .
C12 C 0.3689(3) 0.1795(6) 0.0465(2) 0.0324(11) Uani 1 d . .
C13 C 0.2993(4) 0.2887(7) 0.0515(2) 0.0461(14) Uani 1 d . .
C14 C 0.2214(4) 0.3027(9) 0.0209(2) 0.054(2) Uani 1 d . .
C15 C 0.2132(4) 0.2055(8) -0.0132(2) 0.051(2) Uani 1 d . .
C16 C 0.2808(4) 0.0951(8) -0.0171(2) 0.050(2) Uani 1 d . .
C17 C 0.3594(4) 0.0800(7) 0.0124(2) 0.0395(13) Uani 1 d . .
C18 C 0.8111(3) -0.0291(5) 0.25181(14) 0.0258(10) Uani 1 d . .
C19 C 0.8844(4) -0.1297(6) 0.2429(2) 0.0317(11) Uani 1 d . .
C20 C 0.9642(4) -0.1516(7) 0.2712(2) 0.0403(13) Uani 1 d . .
C21 C 0.9720(4) -0.0744(7) 0.3093(2) 0.0421(14) Uani 1 d . .
C22 C 0.9004(4) 0.0257(8) 0.3181(2) 0.0446(14) Uani 1 d . .
C23 C 0.8204(4) 0.0498(7) 0.2902(2) 0.0352(12) Uani 1 d . .
C24 C 0.6439(3) -0.0454(5) 0.23032(14) 0.0242(10) Uani 1 d . .
C25 C 0.6262(4) -0.1177(7) 0.2717(2) 0.0323(11) Uani 1 d . .
C26 C 0.5344(4) -0.2104(7) 0.2710(2) 0.0359(12) Uani 1 d . .
C27 C 0.4529(4) -0.1171(7) 0.2501(2) 0.0363(12) Uani 1 d . .
C28 C 0.4763(3) -0.0656(5) 0.20690(14) 0.0265(10) Uani 1 d . .
C29 C 0.3125(3) -0.1027(7) 0.1805(2) 0.0360(12) Uani 1 d . .
C30 C 0.2431(4) 0.0031(9) 0.1895(2) 0.058(2) Uani 1 d . .
C31 C 0.1490(5) -0.0487(12) 0.1929(3) 0.073(2) Uani 1 d . .
C32 C 0.1249(5) -0.1995(12) 0.1873(2) 0.070(2) Uani 1 d . .
C33 C 0.1941(5) -0.3051(10) 0.1787(2) 0.064(2) Uani 1 d . .
C34 C 0.2872(4) -0.2566(8) 0.1750(2) 0.0488(15) Uani 1 d . .
O1S O 0.1547(5) -0.3304(8) 0.0228(2) 0.108(2) Uani 1 d . .
C1S C 0.2035(6) -0.2748(11) 0.0601(2) 0.071(2) Uani 1 d . .
C2S C 0.1598(6) -0.1248(10) 0.0697(3) 0.070(2) Uani 1 d . .
C3S C 0.0630(8) -0.1326(13) 0.0471(4) 0.099(4) Uani 1 d . .
C4S C 0.0673(7) -0.2563(15) 0.0155(3) 0.126(4) Uani 1 d . .
H4SA H 0.0142(7) -0.3298(15) 0.0179(3) 0.152 Uiso 1 calc R .
H4SB H 0.0610(7) -0.2122(15) -0.0129(3) 0.152 Uiso 1 calc R .
H19 H 0.8827(29) -0.1732(50) 0.2193(15) 0.012(11) Uiso 1 d . .
H10A H 0.5243(33) 0.4587(60) 0.0479(15) 0.026(12) Uiso 1 d . .
H25A H 0.6270(35) -0.0399(63) 0.2907(17) 0.031(14) Uiso 1 d . .
H27A H 0.3903(37) -0.1673(57) 0.2479(15) 0.029(13) Uiso 1 d . .
H34 H 0.3325(40) -0.3272(65) 0.1666(17) 0.041(15) Uiso 1 d . .
H21 H 1.0257(37) -0.0800(59) 0.3277(17) 0.033(14) Uiso 1 d . .
H8B H 0.7758(43) 0.3745(67) 0.0533(18) 0.048(16) Uiso 1 d . .
H4 H 1.1160(41) 0.4032(64) 0.1100(17) 0.041(15) Uiso 1 d . .
H22 H 0.9084(48) 0.0715(82) 0.3399(23) 0.065(22) Uiso 1 d . .
H20 H 1.0119(35) -0.2056(56) 0.2667(15) 0.021(12) Uiso 1 d . .
H27A H 0.4536(42) -0.0258(74) 0.2653(20) 0.051(18) Uiso 1 d . .
H1A H 0.2800(60) -0.2632(95) 0.0531(25) 0.098(26) Uiso 1 d . .
H3 H 1.0847(40) 0.1658(64) 0.1075(17) 0.039(15) Uiso 1 d . .
H31 H 0.1114(57) 0.0151(94) 0.2015(26) 0.086(28) Uiso 1 d . .
H2 H 0.9230(36) 0.0727(65) 0.1092(16) 0.033(14) Uiso 1 d . .
H9A H 0.6449(39) 0.4441(68) 0.0026(18) 0.047(16) Uiso 1 d . .
H26B H 0.5226(42) -0.2226(71) 0.3007(20) 0.055(18) Uiso 1 d . .
H13 H 0.3071(34) 0.3599(60) 0.0701(16) 0.025(14) Uiso 1 d . .
H10A H 0.4958(44) 0.3198(71) 0.0151(20) 0.054(18) Uiso 1 d . .
H6 H 0.8483(42) 0.4915(69) 0.1242(19) 0.041(19) Uiso 1 d . .
H25B H 0.6820(46) -0.1884(76) 0.2818(20) 0.063(19) Uiso 1 d . .
H17 H 0.4065(41) 0.0068(69) 0.0107(18) 0.047(17) Uiso 1 d . .
H23 H 0.7755(45) 0.1086(74) 0.2944(20) 0.055(20) Uiso 1 d . .
H32 H 0.0599(53) -0.2416(85) 0.1888(22) 0.078(22) Uiso 1 d . .
H16 H 0.2774(36) 0.0348(61) -0.0392(17) 0.030(14) Uiso 1 d . .
H26A H 0.5420(41) -0.3107(74) 0.2554(20) 0.055(18) Uiso 1 d . .
H15 H 0.1609(54) 0.2168(89) -0.0313(24) 0.083(24) Uiso 1 d . .
H30 H 0.2643(39) 0.1143(69) 0.1941(17) 0.043(15) Uiso 1 d . .
H3SA H 0.0292(60) -0.0449(99) 0.0363(25) 0.088(26) Uiso 1 d . .
H14 H 0.1866(48) 0.3798(82) 0.0232(22) 0.064(22) Uiso 1 d . .
H2SA H 0.1492(59) -0.1158(100) 0.1002(29) 0.101(28) Uiso 1 d . .
H5 H 0.9987(52) 0.5865(89) 0.1195(24) 0.082(24) Uiso 1 d . .
H1SB H 0.1832(59) -0.3552(100) 0.0815(28) 0.101(29) Uiso 1 d . .
H9B H 0.6692(53) 0.2389(94) 0.0117(24) 0.090(24) Uiso 1 d . .
H2SB H 0.1971(82) -0.0437(138) 0.0539(37) 0.161(46) Uiso 1 d . .
H33 H 0.1743(56) -0.4155(97) 0.1718(25) 0.093(26) Uiso 1 d . .
H8A H 0.6944(52) 0.4946(92) 0.0687(23) 0.083(24) Uiso 1 d . .
H3SA H 0.0121(100) -0.1473(170) 0.0669(44) 0.195(67) Uiso 1 d . .

loop_
_atom_type_symbol
_atom_type_description
_atom_type_scat_dispersion_real
_atom_type_scat_dispersion_imag
_atom_type_scat_source
C C 0.0033 0.0016 'International Tables Vol C Tables 4.2.6.8 and 6.1.1.4'
H H 0.0000 0.0000 'International Tables Vol C Tables 4.2.6.8 and 6.1.1.4'
N N 0.0061 0.0033 'International Tables Vol C Tables 4.2.6.8 and 6.1.1.4'
Cl Cl 0.1484 0.1585 'International Tables Vol C Tables 4.2.6.8 and 6.1.1.4'
Cu Cu 0.3201 1.2651 'International Tables Vol C Tables 4.2.6.8 and 6.1.1.4'
O O 0.0106 0.0060 'International Tables Vol C Tables 4.2.6.8 and 6.1.1.4'

loop_
_geom_angle_atom_site_label_1
_geom_angle_atom_site_label_2
_geom_angle_atom_site_label_3
_geom_angle
_geom_angle_site_symmetry_1
_geom_angle_site_symmetry_3
_geom_angle_publ_flag
N4 Cu1 N1 158.1(2) . . ?
N4 Cu1 Cu2 86.04(11) . . ?
N1 Cu1 Cu2 85.58(11) . . ?
N4 Cu1 Cl1 99.47(12) . . ?
N1 Cu1 Cl1 101.57(12) . . ?
Cu2 Cu1 Cl1 96.70(4) . . ?
N2 Cu2 N5 179.1(2) . . ?
N2 Cu2 Cu1 90.26(11) . . ?
N5 Cu2 Cu1 89.99(11) . . ?
N2 Cu2 Cu3 90.53(11) . . ?
N5 Cu2 Cu3 89.60(11) . . ?
Cu1 Cu2 Cu3 154.79(4) . . ?
N2 Cu2 Cu4 89.42(12) . . ?
N5 Cu2 Cu4 91.46(12) . . ?
Cu1 Cu2 Cu4 78.32(3) . . ?
Cu3 Cu2 Cu4 76.49(3) . . ?
N6 Cu3 N3 151.7(2) . . ?
N6 Cu3 Cu2 85.12(12) . . ?
N3 Cu3 Cu2 84.73(12) . . ?
N6 Cu3 Cl2 105.58(14) . . ?
N3 Cu3 Cl2 101.99(13) . . ?
Cu2 Cu3 Cl2 98.31(5) . . ?
Cl2 Cu4 Cl1 166.76(7) . . ?
Cl2 Cu4 Cu2 96.64(5) . . ?
Cl1 Cu4 Cu2 95.77(4) . . ?
Cu4 Cl1 Cu1 89.07(5) . . ?
Cu4 Cl2 Cu3 88.55(6) . . ?
C7 N1 C1 120.1(4) . . ?
C7 N1 Cu1 125.0(3) . . ?
C1 N1 Cu1 114.9(3) . . ?
C7 N2 C11 122.1(4) . . ?
C7 N2 Cu2 119.5(3) . . ?
C11 N2 Cu2 118.4(3) . . ?
C11 N3 C12 120.0(4) . . ?
C11 N3 Cu3 125.8(3) . . ?
C12 N3 Cu3 113.7(3) . . ?
C24 N4 C18 119.2(4) . . ?
C24 N4 Cu1 124.6(3) . . ?
C18 N4 Cu1 116.0(3) . . ?
C28 N5 C24 121.5(4) . . ?
C28 N5 Cu2 118.7(3) . . ?
C24 N5 Cu2 119.6(3) . . ?
C28 N6 C29 120.2(4) . . ?
C28 N6 Cu3 124.8(3) . . ?
C29 N6 Cu3 114.8(3) . . ?
C2 C1 C6 118.7(5) . . ?
C2 C1 N1 118.7(4) . . ?
C6 C1 N1 122.5(5) . . ?
C3 C2 C1 120.7(5) . . ?
C2 C3 C4 120.1(6) . . ?
C5 C4 C3 119.5(5) . . ?
C4 C5 C6 120.6(6) . . ?
C5 C6 C1 120.4(6) . . ?
N1 C7 N2 118.0(4) . . ?
N1 C7 C8 122.1(4) . . ?
N2 C7 C8 119.9(4) . . ?
C9 C8 C7 112.3(5) . . ?
C10 C9 C8 111.4(5) . . ?
C9 C10 C11 112.5(4) . . ?
N3 C11 N2 118.1(4) . . ?
N3 C11 C10 121.9(4) . . ?
N2 C11 C10 120.1(4) . . ?
C13 C12 C17 120.0(5) . . ?
C13 C12 N3 120.6(5) . . ?
C17 C12 N3 119.4(5) . . ?
C12 C13 C14 119.3(6) . . ?
C15 C14 C13 120.4(6) . . ?
C16 C15 C14 119.7(6) . . ?
C15 C16 C17 121.1(6) . . ?
C16 C17 C12 119.4(6) . . ?
C19 C18 C23 118.3(5) . . ?
C19 C18 N4 119.6(4) . . ?
C23 C18 N4 122.0(4) . . ?
C20 C19 C18 120.8(5) . . ?
C21 C20 C19 120.3(5) . . ?
C22 C21 C20 119.0(5) . . ?
C21 C22 C23 121.6(6) . . ?
C22 C23 C18 119.9(5) . . ?
N4 C24 N5 117.9(4) . . ?
N4 C24 C25 122.1(4) . . ?
N5 C24 C25 119.9(4) . . ?
C24 C25 C26 114.4(4) . . ?
C27 C26 C25 109.0(5) . . ?
C26 C27 C28 110.5(4) . . ?
N6 C28 N5 118.2(4) . . ?
N6 C28 C27 121.7(4) . . ?
N5 C28 C27 120.0(4) . . ?
C30 C29 C34 119.4(5) . . ?
C30 C29 N6 120.7(5) . . ?
C34 C29 N6 119.9(5) . . ?
C29 C30 C31 118.7(7) . . ?
C32 C31 C30 121.5(8) . . ?
C31 C32 C33 119.9(7) . . ?
C32 C33 C34 119.7(7) . . ?
C33 C34 C29 120.9(7) . . ?
C4S O1S C1S 109.7(6) . . ?
O1S C1S C2S 107.5(7) . . ?
C3S C2S C1S 103.5(7) . . ?
C2S C3S C4S 106.1(8) . . ?
O1S C4S C3S 108.2(7) . . ?

loop_
_geom_bond_atom_site_label_1
_geom_bond_atom_site_label_2
_geom_bond_distance
_geom_bond_site_symmetry_2
_geom_bond_publ_flag
Cu1 N4 1.927(4) . ?
Cu1 N1 1.927(4) . ?
Cu1 Cu2 2.4017(9) . ?
Cu1 Cl1 2.5761(15) . ?
Cu2 N2 1.901(4) . ?
Cu2 N5 1.909(4) . ?
Cu2 Cu3 2.4174(9) . ?
Cu2 Cu4 2.8349(10) . ?
Cu3 N6 1.922(4) . ?
Cu3 N3 1.923(4) . ?
Cu3 Cl2 2.528(2) . ?
Cu4 Cl2 2.136(2) . ?
Cu4 Cl1 2.143(2) . ?
N1 C7 1.302(6) . ?
N1 C1 1.424(6) . ?
N2 C7 1.362(6) . ?
N2 C11 1.375(6) . ?
N3 C11 1.297(6) . ?
N3 C12 1.441(6) . ?
N4 C24 1.305(6) . ?
N4 C18 1.436(6) . ?
N5 C28 1.362(6) . ?
N5 C24 1.371(6) . ?
N6 C28 1.305(6) . ?
N6 C29 1.434(6) . ?
C1 C2 1.383(7) . ?
C1 C6 1.392(8) . ?
C2 C3 1.381(8) . ?
C3 C4 1.390(9) . ?
C4 C5 1.367(9) . ?
C5 C6 1.383(8) . ?
C7 C8 1.519(7) . ?
C8 C9 1.493(8) . ?
C9 C10 1.485(8) . ?
C10 C11 1.504(7) . ?
C12 C13 1.370(8) . ?
C12 C17 1.383(8) . ?
C13 C14 1.395(8) . ?
C14 C15 1.369(10) . ?
C15 C16 1.352(9) . ?
C16 C17 1.381(8) . ?
C18 C19 1.386(7) . ?
C18 C23 1.395(7) . ?
C19 C20 1.380(7) . ?
C20 C21 1.379(8) . ?
C21 C22 1.366(9) . ?
C22 C23 1.376(8) . ?
C24 C25 1.499(6) . ?
C25 C26 1.504(7) . ?
C26 C27 1.497(8) . ?
C27 C28 1.509(7) . ?
C29 C30 1.377(8) . ?
C29 C34 1.383(8) . ?
C30 C31 1.392(10) . ?
C31 C32 1.354(12) . ?
C32 C33 1.369(11) . ?
C33 C34 1.372(9) . ?
O1S C4S 1.373(10) . ?
O1S C1S 1.398(9) . ?
C1S C2S 1.474(11) . ?
C2S C3S 1.468(12) . ?
C3S C4S 1.472(13) . ?
